data_1529624
loop_
_publ_author_name
'Ben Amor, M.'
'Louer, M.'
'le Marouille, J.Y.'

_publ_section_title
;
 Cristallochimie. - Determination de la structure cristalline du chromate
 de calcium dihydrate beta Ca Cr O4 (H2 O)2
;
_journal_name_full
;
Comptes Rendus Hebdomadaires des Seances de l'Academie des Sciences, Serie C, 
Sciences Chimiques (1966-)
;
_journal_page_first 725
_journal_page_last 728
_journal_volume 294
_journal_year 1982
_chemical_formula_sum 'Ca Cr H4 O6'
_chemical_name_systematic 'Ca Cr O4 (H2 O)2'
_space_group_IT_number 57
_symmetry_space_group_name_Hall '-P 2c 2b'
_symmetry_space_group_name_H-M 'P b c m'
_cell_angle_alpha 90
_cell_angle_beta 90
_cell_angle_gamma 90
_cell_formula_units_Z 8
_cell_length_a 5.595
_cell_length_b 15.715
_cell_length_c 11.382
_cell_volume 1000.767
_citation_journal_id_ASTM CHDCAQ
_cod_data_source_file BenAmor_CHDCAQ_1982_773.cif
_cod_data_source_block H4Ca1Cr1O6
_cod_original_formula_sum 'H4 Ca1 Cr1 O6'
_cod_database_code 1529624

loop_
_symmetry_equiv_pos_as_xyz
x,y,z
-x,-y,z+1/2
x,-y+1/2,-z
-x,y+1/2,-z+1/2
-x,-y,-z
x,y,-z-1/2
-x,y-1/2,z
x,-y-1/2,z-1/2

loop_
_atom_site_label
_atom_site_type_symbol
_atom_site_fract_x
_atom_site_fract_y
_atom_site_fract_z
_atom_site_occupancy
_atom_site_U_iso_or_equiv
O2 O-2 0.2715 0.0155 0.3802 1 0.0
O6 O-2 0.1899 -0.0367 0.75 1 0.0
O4 O-2 0.2483 0.0997 0.5855 1 0.0
Ca1 Ca+2 0.516 0.07701 0.75 1 0.0
O7 O-2 0.7939 0.3307 0.3718 1 0.0
Ca2 Ca+2 0.7715 0.19698 0.25 1 0.0
O5 O-2 0.3816 0.2262 0.75 1 0.0
O1 O-2 0.0887 0.1712 0.3866 1 0.0
O3 O-2 0.5571 0.1504 0.4187 1 0.0
Cr1 Cr+6 0.29198 0.10782 0.44302 1 0.0
